data_4068626
loop_
_publ_author_name
'Kinnibrugh, Tiffany L.'
'Salman, Seyhan'
'Getmanenko, Yulia A.'
'Coropceanu, Veaceslav'
'Porter, 3rd, William W'
'Timofeeva, Tatiana V.'
'Matzger, Adam J.'
'Br\'edas, Jean-Luc'
'Marder, Seth R.'
'Barlow, Stephen'

_publ_section_title
;
 Dipolar Second-Order Nonlinear Optical Chromophores Containing Ferrocene,
 Octamethylferrocene, and Ruthenocene Donors and Strong \p-Acceptors:
 Crystal Structures and Comparison of \p-Donor Strengths.
;
_journal_issue 5
_journal_name_full Organometallics
_journal_page_first 1350
_journal_page_last 1357
_journal_paper_doi 10.1021/om800986s
_journal_volume 28
_journal_year 2009
_chemical_formula_moiety 'C26 H18 Fe N2 O2 S'
_chemical_formula_sum 'C26 H18 Fe N2 O2 S'
_chemical_formula_weight 478.33
_chemical_name_systematic
;
 (Z)-2-((2E,4E)-5-ferrocenylpenta-2,4-dienylidene)-3-dicyanomethylidene-2,3-dihydrobenzothiophene-1,1-dioxide    
;
_space_group_IT_number 2
_symmetry_cell_setting triclinic
_symmetry_space_group_name_Hall '-P 1'
_symmetry_space_group_name_H-M 'P -1'
_atom_sites_solution_hydrogens geom
_atom_sites_solution_primary direct
_atom_sites_solution_secondary difmap
_audit_creation_method SHELXL-97
_cell_angle_alpha 93.608(4)
_cell_angle_beta 100.840(4)
_cell_angle_gamma 106.161(4)
_cell_formula_units_Z 2
_cell_length_a 8.017(2)
_cell_length_b 10.346(3)
_cell_length_c 13.485(3)
_cell_measurement_reflns_used 2800
_cell_measurement_temperature 173(2)
_cell_measurement_theta_max 25.79
_cell_measurement_theta_min 2.43
_cell_volume 1047.2(5)
_computing_cell_refinement 'SAINT+ ver. 6.2 (Bruker, 2001)'
_computing_data_collection 'APEX2  (Bruker, 2005)'
_computing_data_reduction 'SAINT+ ver. 6.2 (Bruker, 2001)'
_computing_molecular_graphics 'SHELXTL ver. 6.12 (Sheldrick, 2001)'
_computing_publication_material 'SHELXTL ver. 6.12 (Sheldrick, 2001)'
_computing_structure_refinement 'SHELXTL ver. 6.12 (Sheldrick, 2001)'
_computing_structure_solution 'SHELXTL ver. 6.12 (Sheldrick, 2001)'
_diffrn_ambient_temperature 173(2)
_diffrn_measured_fraction_theta_full 0.991
_diffrn_measured_fraction_theta_max 0.991
_diffrn_measurement_device_type 'Bruker SMART APEX CCD area detector'
_diffrn_measurement_method 'phi and omega scans'
_diffrn_radiation_monochromator graphite
_diffrn_radiation_source 'fine-focus sealed tube'
_diffrn_radiation_type MoK\a
_diffrn_radiation_wavelength 0.71073
_diffrn_reflns_av_R_equivalents 0.0605
_diffrn_reflns_av_sigmaI/netI 0.1108
_diffrn_reflns_limit_h_max 11
_diffrn_reflns_limit_h_min -11
_diffrn_reflns_limit_k_max 14
_diffrn_reflns_limit_k_min -14
_diffrn_reflns_limit_l_max 18
_diffrn_reflns_limit_l_min -18
_diffrn_reflns_number 15996
_diffrn_reflns_theta_full 30.00
_diffrn_reflns_theta_max 30.00
_diffrn_reflns_theta_min 1.55
_exptl_absorpt_coefficient_mu 0.847
_exptl_absorpt_correction_T_max 0.973
_exptl_absorpt_correction_T_min 0.963
_exptl_absorpt_correction_type multi-scan
_exptl_absorpt_process_details 'SADABS (Sheldrick, 2003)'
_exptl_crystal_colour red
_exptl_crystal_density_diffrn 1.517
_exptl_crystal_density_meas ?
_exptl_crystal_density_method 'not measured'
_exptl_crystal_description plate
_exptl_crystal_F_000 492
_exptl_crystal_size_max 0.042
_exptl_crystal_size_mid 0.04
_exptl_crystal_size_min 0.03
_refine_diff_density_max 0.477
_refine_diff_density_min -0.442
_refine_diff_density_rms 0.079
_refine_ls_extinction_method none
_refine_ls_goodness_of_fit_ref 1.000
_refine_ls_hydrogen_treatment constr
_refine_ls_matrix_type full
_refine_ls_number_parameters 289
_refine_ls_number_reflns 6044
_refine_ls_number_restraints 0
_refine_ls_restrained_S_all 1.000
_refine_ls_R_factor_all 0.0941
_refine_ls_R_factor_gt 0.0448
_refine_ls_shift/su_max 0.021
_refine_ls_shift/su_mean 0.002
_refine_ls_structure_factor_coef Fsqd
_refine_ls_weighting_details 'calc w=1/[\s^2^(Fo^2^)+(0.0031P)^2^+0.0000P] where P=(Fo^2^+2Fc^2^)/3'
_refine_ls_weighting_scheme calc
_refine_ls_wR_factor_gt 0.0527
_refine_ls_wR_factor_ref 0.0580
_reflns_number_gt 3624
_reflns_number_total 6044
_reflns_threshold_expression I&gt;2\s(I)
_cod_data_source_file om800986s_si_003.cif
_cod_data_source_block COMPOUND_4
_cod_depositor_comments
;
The following automatic conversions were performed:

'_exptl_crystal_density_meas' value 'not measured' was changed to '?'
- the value is perceived as not measured.

Automatic conversion script
Id: cif_fix_values 3008 2015-01-20 13:52:24Z robertas 
;
_cod_original_sg_symbol_H-M P-1
_cod_database_code 4068626

loop_
_symmetry_equiv_pos_as_xyz
'x, y, z'
'-x, -y, -z'

loop_
_atom_site_label
_atom_site_type_symbol
_atom_site_fract_x
_atom_site_fract_y
_atom_site_fract_z
_atom_site_U_iso_or_equiv
_atom_site_adp_type
_atom_site_occupancy
_atom_site_symmetry_multiplicity
_atom_site_calc_flag
_atom_site_refinement_flags
Fe1 Fe 0.32260(4) 0.34561(3) 0.14031(2) 0.01669(9) Uani 1 1 d .
S1 S -0.52702(8) 0.20060(6) 0.53625(4) 0.01870(14) Uani 1 1 d .
O1 O -0.5542(2) 0.33179(15) 0.52765(11) 0.0271(4) Uani 1 1 d .
C14 C 0.2439(3) 0.4676(2) 0.23556(16) 0.0176(5) Uani 1 1 d .
N1 N 0.1369(3) 0.3483(2) 0.79506(15) 0.0358(6) Uani 1 1 d .
O2 O -0.5693(2) 0.10973(15) 0.44369(11) 0.0285(4) Uani 1 1 d .
N2 N -0.2070(3) 0.16719(19) 0.97959(15) 0.0285(5) Uani 1 1 d .
C18 C 0.4221(3) 0.5315(2) 0.22326(16) 0.0198(5) Uani 1 1 d .
H18 H 0.5315 0.5619 0.2789 0.024 Uiso 1 1 calc R
C17 C 0.4145(3) 0.5454(2) 0.11851(16) 0.0200(5) Uani 1 1 d .
H17 H 0.5182 0.5858 0.0874 0.024 Uiso 1 1 calc R
C16 C 0.2360(3) 0.4890(2) 0.06531(17) 0.0209(5) Uani 1 1 d .
H16 H 0.1923 0.4826 -0.0099 0.025 Uiso 1 1 calc R
C15 C 0.1292(3) 0.4404(2) 0.13620(16) 0.0198(5) Uani 1 1 d .
H15 H -0.0020 0.3952 0.1198 0.024 Uiso 1 1 calc R
C23 C 0.3164(3) 0.1685(2) 0.20181(18) 0.0279(6) Uani 1 1 d .
H23 H 0.2819 0.1464 0.2676 0.033 Uiso 1 1 calc R
C22 C 0.4901(3) 0.2347(2) 0.19015(19) 0.0304(6) Uani 1 1 d .
H22 H 0.5999 0.2659 0.2455 0.036 Uiso 1 1 calc R
C21 C 0.4803(3) 0.2469(2) 0.08510(19) 0.0314(6) Uani 1 1 d .
H21 H 0.5824 0.2889 0.0533 0.038 Uiso 1 1 calc R
C20 C 0.3019(4) 0.1895(2) 0.03351(18) 0.0286(6) Uani 1 1 d .
H20 H 0.2553 0.1839 -0.0413 0.034 Uiso 1 1 calc R
C19 C 0.1995(3) 0.1416(2) 0.10615(19) 0.0275(6) Uani 1 1 d .
H19 H 0.0684 0.0959 0.0917 0.033 Uiso 1 1 calc R
C13 C 0.1980(3) 0.4277(2) 0.32999(17) 0.0212(5) Uani 1 1 d .
H13 H 0.2941 0.4369 0.3859 0.025 Uiso 1 1 calc R
C12 C 0.0314(3) 0.3782(2) 0.34717(17) 0.0227(5) Uani 1 1 d .
H12 H -0.0683 0.3684 0.2934 0.027 Uiso 1 1 calc R
C11 C 0.0030(3) 0.3408(2) 0.44395(16) 0.0201(5) Uani 1 1 d .
H11 H 0.1061 0.3490 0.4949 0.024 Uiso 1 1 calc R
C10 C -0.1565(3) 0.2944(2) 0.47117(17) 0.0242(6) Uani 1 1 d .
H10 H -0.2633 0.2839 0.4226 0.029 Uiso 1 1 calc R
C9 C -0.1654(3) 0.2617(2) 0.57029(16) 0.0191(5) Uani 1 1 d .
H9 H -0.0545 0.2715 0.6147 0.023 Uiso 1 1 calc R
C1 C -0.3116(3) 0.2179(2) 0.61120(16) 0.0188(5) Uani 1 1 d .
C2 C -0.3274(3) 0.1823(2) 0.71141(16) 0.0187(5) Uani 1 1 d .
C3 C -0.5163(3) 0.1144(2) 0.71539(16) 0.0167(5) Uani 1 1 d .
C4 C -0.5854(3) 0.0482(2) 0.79282(18) 0.0245(6) Uani 1 1 d .
H4 H -0.5088 0.0407 0.8537 0.029 Uiso 1 1 calc R
C5 C -0.7695(3) -0.0066(2) 0.77843(18) 0.0271(6) Uani 1 1 d .
H5 H -0.8175 -0.0532 0.8300 0.032 Uiso 1 1 calc R
C6 C -0.8833(3) 0.0051(2) 0.69181(19) 0.0329(7) Uani 1 1 d .
H6 H -1.0080 -0.0321 0.6848 0.039 Uiso 1 1 calc R
C7 C -0.8174(3) 0.0704(2) 0.61490(18) 0.0280(6) Uani 1 1 d .
H7 H -0.8951 0.0800 0.5552 0.034 Uiso 1 1 calc R
C8 C -0.6355(3) 0.1214(2) 0.62737(17) 0.0217(5) Uani 1 1 d .
C24 C -0.1865(3) 0.2126(2) 0.79585(17) 0.0188(5) Uani 1 1 d .
C25 C -0.0084(3) 0.2879(2) 0.79281(17) 0.0237(6) Uani 1 1 d .
C26 C -0.2047(3) 0.1845(2) 0.89723(18) 0.0211(5) Uani 1 1 d .

loop_
_atom_site_aniso_label
_atom_site_aniso_U_11
_atom_site_aniso_U_22
_atom_site_aniso_U_33
_atom_site_aniso_U_23
_atom_site_aniso_U_13
_atom_site_aniso_U_12
Fe1 0.0214(2) 0.01745(18) 0.01456(18) 0.00426(14) 0.00608(15) 0.00905(15)
S1 0.0200(3) 0.0199(3) 0.0147(3) 0.0024(3) 0.0014(3) 0.0048(3)
O1 0.0317(10) 0.0232(9) 0.0262(10) 0.0064(8) -0.0016(8) 0.0120(8)
C14 0.0232(13) 0.0151(12) 0.0174(13) 0.0043(10) 0.0073(11) 0.0078(10)
N1 0.0321(14) 0.0499(15) 0.0229(12) -0.0005(11) 0.0055(11) 0.0094(12)
O2 0.0375(11) 0.0285(10) 0.0160(9) -0.0009(7) -0.0004(8) 0.0090(8)
N2 0.0325(13) 0.0313(12) 0.0245(12) 0.0019(10) 0.0067(10) 0.0141(10)
C18 0.0235(14) 0.0186(13) 0.0174(13) 0.0001(10) 0.0052(11) 0.0062(11)
C17 0.0263(14) 0.0155(12) 0.0221(13) 0.0069(10) 0.0118(11) 0.0069(11)
C16 0.0283(15) 0.0201(13) 0.0180(13) 0.0039(10) 0.0037(11) 0.0139(11)
C15 0.0215(13) 0.0196(13) 0.0205(13) 0.0037(10) 0.0043(11) 0.0093(11)
C23 0.0432(17) 0.0232(14) 0.0281(15) 0.0143(12) 0.0173(13) 0.0184(13)
C22 0.0278(16) 0.0353(16) 0.0338(16) 0.0123(13) 0.0023(12) 0.0197(13)
C21 0.0392(17) 0.0315(15) 0.0409(17) 0.0168(13) 0.0262(14) 0.0243(14)
C20 0.0529(19) 0.0215(14) 0.0192(13) 0.0019(11) 0.0099(13) 0.0224(13)
C19 0.0297(15) 0.0164(13) 0.0369(16) 0.0016(12) 0.0067(13) 0.0082(11)
C13 0.0225(14) 0.0197(13) 0.0210(13) 0.0007(10) 0.0034(11) 0.0071(11)
C12 0.0247(14) 0.0251(14) 0.0196(13) 0.0014(11) 0.0060(11) 0.0087(11)
C11 0.0271(14) 0.0172(12) 0.0181(13) 0.0011(10) 0.0078(11) 0.0084(11)
C10 0.0273(15) 0.0239(14) 0.0214(14) 0.0005(11) 0.0067(11) 0.0072(11)
C9 0.0248(14) 0.0190(12) 0.0137(12) 0.0020(10) 0.0027(10) 0.0077(11)
C1 0.0231(14) 0.0140(12) 0.0195(13) -0.0002(10) 0.0049(11) 0.0059(10)
C2 0.0262(14) 0.0139(12) 0.0190(13) 0.0018(10) 0.0069(11) 0.0092(11)
C3 0.0200(13) 0.0128(12) 0.0176(12) -0.0017(10) 0.0030(10) 0.0069(10)
C4 0.0334(15) 0.0198(14) 0.0215(13) 0.0003(11) 0.0080(11) 0.0088(12)
C5 0.0329(16) 0.0201(14) 0.0290(15) -0.0008(11) 0.0181(13) 0.0023(12)
C6 0.0220(15) 0.0323(16) 0.0390(17) -0.0065(13) 0.0090(13) 0.0002(12)
C7 0.0212(14) 0.0284(15) 0.0307(15) -0.0028(12) 0.0039(12) 0.0040(12)
C8 0.0249(14) 0.0169(13) 0.0227(14) -0.0022(10) 0.0065(11) 0.0054(11)
C24 0.0191(13) 0.0167(12) 0.0223(13) 0.0009(10) 0.0029(11) 0.0093(11)
C25 0.0296(15) 0.0299(15) 0.0147(13) 0.0023(11) 0.0033(11) 0.0147(13)
C26 0.0186(13) 0.0209(13) 0.0251(14) 0.0011(11) 0.0014(11) 0.0105(11)

loop_
_atom_type_symbol
_atom_type_description
_atom_type_scat_dispersion_real
_atom_type_scat_dispersion_imag
_atom_type_scat_source
C C 0.0033 0.0016 'International Tables Vol C Tables 4.2.6.8 and 6.1.1.4'
H H 0.0000 0.0000 'International Tables Vol C Tables 4.2.6.8 and 6.1.1.4'
N N 0.0061 0.0033 'International Tables Vol C Tables 4.2.6.8 and 6.1.1.4'
O O 0.0106 0.0060 'International Tables Vol C Tables 4.2.6.8 and 6.1.1.4'
S S 0.1246 0.1234 'International Tables Vol C Tables 4.2.6.8 and 6.1.1.4'
Fe Fe 0.3463 0.8444 'International Tables Vol C Tables 4.2.6.8 and 6.1.1.4'

loop_
_geom_angle_atom_site_label_1
_geom_angle_atom_site_label_2
_geom_angle_atom_site_label_3
_geom_angle
C18 Fe1 C22 107.24(10)
C18 Fe1 C21 122.51(10)
C22 Fe1 C21 40.62(9)
C18 Fe1 C20 158.49(9)
C22 Fe1 C20 68.07(10)
C21 Fe1 C20 40.32(9)
C18 Fe1 C14 41.47(8)
C22 Fe1 C14 123.52(9)
C21 Fe1 C14 159.67(10)
C20 Fe1 C14 158.65(9)
C18 Fe1 C23 123.32(9)
C22 Fe1 C23 40.38(9)
C21 Fe1 C23 67.77(9)
C20 Fe1 C23 67.61(9)
C14 Fe1 C23 108.46(9)
C18 Fe1 C15 69.28(9)
C22 Fe1 C15 160.24(9)
C21 Fe1 C15 157.68(9)
C20 Fe1 C15 122.32(9)
C14 Fe1 C15 41.10(8)
C23 Fe1 C15 124.19(9)
C18 Fe1 C19 159.11(9)
C22 Fe1 C19 68.17(10)
C21 Fe1 C19 68.17(10)
C20 Fe1 C19 40.63(9)
C14 Fe1 C19 122.76(9)
C23 Fe1 C19 40.13(9)
C15 Fe1 C19 107.76(9)
C18 Fe1 C16 68.51(9)
C22 Fe1 C16 157.75(9)
C21 Fe1 C16 121.87(9)
C20 Fe1 C16 107.44(9)
C14 Fe1 C16 68.68(9)
C23 Fe1 C16 160.04(9)
C15 Fe1 C16 40.69(8)
C19 Fe1 C16 123.56(9)
C18 Fe1 C17 40.71(8)
C22 Fe1 C17 122.30(10)
C21 Fe1 C17 107.01(9)
C20 Fe1 C17 122.64(9)
C14 Fe1 C17 68.87(8)
C23 Fe1 C17 158.79(9)
C15 Fe1 C17 68.53(9)
C19 Fe1 C17 159.10(9)
C16 Fe1 C17 40.33(8)
O2 S1 O1 117.09(9)
O2 S1 C8 110.68(10)
O1 S1 C8 110.05(10)
O2 S1 C1 112.97(10)
O1 S1 C1 110.44(9)
C8 S1 C1 93.03(11)
C13 C14 C15 127.8(2)
C13 C14 C18 124.8(2)
C15 C14 C18 107.18(18)
C13 C14 Fe1 122.20(15)
C15 C14 Fe1 69.47(12)
C18 C14 Fe1 68.71(12)
C17 C18 C14 108.02(19)
C17 C18 Fe1 70.43(12)
C14 C18 Fe1 69.82(12)
C17 C18 H18 126.0
C14 C18 H18 126.0
Fe1 C18 H18 126.0
C16 C17 C18 108.28(19)
C16 C17 Fe1 69.78(12)
C18 C17 Fe1 68.86(12)
C16 C17 H17 125.8
C18 C17 H17 125.8
Fe1 C17 H17 125.8
C17 C16 C15 108.8(2)
C17 C16 Fe1 69.89(12)
C15 C16 Fe1 69.52(12)
C17 C16 H16 125.6
C15 C16 H16 125.6
Fe1 C16 H16 125.6
C16 C15 C14 107.74(19)
C16 C15 Fe1 69.80(12)
C14 C15 Fe1 69.43(12)
C16 C15 H15 126.1
C14 C15 H15 126.1
Fe1 C15 H15 126.1
C19 C23 C22 108.9(2)
C19 C23 Fe1 69.80(13)
C22 C23 Fe1 69.68(13)
C19 C23 H23 125.5
C22 C23 H23 125.5
Fe1 C23 H23 125.5
C21 C22 C23 107.3(2)
C21 C22 Fe1 69.55(13)
C23 C22 Fe1 69.94(13)
C21 C22 H22 126.3
C23 C22 H22 126.3
Fe1 C22 H22 126.3
C20 C21 C22 108.1(2)
C20 C21 Fe1 69.88(13)
C22 C21 Fe1 69.83(13)
C20 C21 H21 125.9
C22 C21 H21 125.9
Fe1 C21 H21 125.9
C21 C20 C19 108.2(2)
C21 C20 Fe1 69.80(13)
C19 C20 Fe1 69.79(13)
C21 C20 H20 125.9
C19 C20 H20 125.9
Fe1 C20 H20 125.9
C23 C19 C20 107.4(2)
C23 C19 Fe1 70.07(13)
C20 C19 Fe1 69.59(13)
C23 C19 H19 126.3
C20 C19 H19 126.3
Fe1 C19 H19 126.3
C12 C13 C14 126.7(2)
C12 C13 H13 116.6
C14 C13 H13 116.6
C13 C12 C11 121.5(2)
C13 C12 H12 119.2
C11 C12 H12 119.2
C10 C11 C12 126.9(2)
C10 C11 H11 116.6
C12 C11 H11 116.6
C11 C10 C9 121.0(2)
C11 C10 H10 119.5
C9 C10 H10 119.5
C1 C9 C10 128.9(2)
C1 C9 H9 115.6
C10 C9 H9 115.6
C9 C1 C2 130.9(2)
C9 C1 S1 119.66(17)
C2 C1 S1 109.46(16)
C24 C2 C1 124.8(2)
C24 C2 C3 123.7(2)
C1 C2 C3 111.52(19)
C8 C3 C4 118.1(2)
C8 C3 C2 112.39(19)
C4 C3 C2 129.5(2)
C5 C4 C3 118.5(2)
C5 C4 H4 120.8
C3 C4 H4 120.8
C6 C5 C4 121.9(2)
C6 C5 H5 119.1
C4 C5 H5 119.1
C5 C6 C7 120.4(2)
C5 C6 H6 119.8
C7 C6 H6 119.8
C8 C7 C6 118.1(2)
C8 C7 H7 121.0
C6 C7 H7 121.0
C7 C8 C3 123.0(2)
C7 C8 S1 124.70(18)
C3 C8 S1 112.28(17)
C2 C24 C25 123.0(2)
C2 C24 C26 124.5(2)
C25 C24 C26 112.2(2)
N1 C25 C24 176.9(2)
N2 C26 C24 175.3(3)

loop_
_geom_bond_atom_site_label_1
_geom_bond_atom_site_label_2
_geom_bond_distance
Fe1 C18 2.031(2)
Fe1 C22 2.047(2)
Fe1 C21 2.043(2)
Fe1 C20 2.044(2)
Fe1 C14 2.046(2)
Fe1 C23 2.050(2)
Fe1 C15 2.047(2)
Fe1 C19 2.047(2)
Fe1 C16 2.050(2)
Fe1 C17 2.052(2)
S1 O2 1.4396(15)
S1 O1 1.4414(15)
S1 C8 1.752(2)
S1 C1 1.785(2)
C14 C13 1.444(3)
C14 C15 1.437(3)
C14 C18 1.444(3)
N1 C25 1.152(3)
N2 C26 1.139(3)
C18 C17 1.420(3)
C18 H18 1.0000
C17 C16 1.414(3)
C17 H17 1.0000
C16 C15 1.424(3)
C16 H16 1.0000
C15 H15 1.0000
C23 C19 1.405(3)
C23 C22 1.414(3)
C23 H23 1.0000
C22 C21 1.420(3)
C22 H22 1.0000
C21 C20 1.409(3)
C21 H21 1.0000
C20 C19 1.420(3)
C20 H20 1.0000
C19 H19 1.0000
C13 C12 1.360(3)
C13 H13 0.9500
C12 C11 1.425(3)
C12 H12 0.9500
C11 C10 1.363(3)
C11 H11 0.9500
C10 C9 1.409(3)
C10 H10 0.9500
C9 C1 1.364(3)
C9 H9 0.9500
C1 C2 1.442(3)
C2 C24 1.395(3)
C2 C3 1.495(3)
C3 C8 1.396(3)
C3 C4 1.401(3)
C4 C5 1.396(3)
C4 H4 0.9500
C5 C6 1.374(3)
C5 H5 0.9500
C6 C7 1.381(3)
C6 H6 0.9500
C7 C8 1.379(3)
C7 H7 0.9500
C24 C25 1.433(3)
C24 C26 1.441(3)

loop_
_geom_torsion_atom_site_label_1
_geom_torsion_atom_site_label_2
_geom_torsion_atom_site_label_3
_geom_torsion_atom_site_label_4
_geom_torsion
C18 Fe1 C14 C13 -118.5(2)
C22 Fe1 C14 C13 -40.8(2)
C21 Fe1 C14 C13 -74.5(3)
C20 Fe1 C14 C13 76.8(3)
C23 Fe1 C14 C13 1.2(2)
C15 Fe1 C14 C13 122.5(2)
C19 Fe1 C14 C13 43.2(2)
C16 Fe1 C14 C13 160.2(2)
C17 Fe1 C14 C13 -156.4(2)
C18 Fe1 C14 C15 118.97(17)
C22 Fe1 C14 C15 -163.32(13)
C21 Fe1 C14 C15 163.1(2)
C20 Fe1 C14 C15 -45.7(3)
C23 Fe1 C14 C15 -121.24(13)
C19 Fe1 C14 C15 -79.30(15)
C16 Fe1 C14 C15 37.74(12)
C17 Fe1 C14 C15 81.14(13)
C22 Fe1 C14 C18 77.71(15)
C21 Fe1 C14 C18 44.1(3)
C20 Fe1 C14 C18 -164.7(2)
C23 Fe1 C14 C18 119.79(13)
C15 Fe1 C14 C18 -118.97(17)
C19 Fe1 C14 C18 161.73(13)
C16 Fe1 C14 C18 -81.24(13)
C17 Fe1 C14 C18 -37.83(12)
C13 C14 C18 C17 175.54(19)
C15 C14 C18 C17 1.3(2)
Fe1 C14 C18 C17 60.34(14)
C13 C14 C18 Fe1 115.2(2)
C15 C14 C18 Fe1 -59.04(14)
C22 Fe1 C18 C17 119.81(14)
C21 Fe1 C18 C17 77.95(15)
C20 Fe1 C18 C17 46.0(3)
C14 Fe1 C18 C17 -118.71(18)
C23 Fe1 C18 C17 161.17(13)
C15 Fe1 C18 C17 -80.77(14)
C19 Fe1 C18 C17 -166.4(2)
C16 Fe1 C18 C17 -37.02(13)
C22 Fe1 C18 C14 -121.47(13)
C21 Fe1 C18 C14 -163.34(12)
C20 Fe1 C18 C14 164.8(2)
C23 Fe1 C18 C14 -80.12(15)
C15 Fe1 C18 C14 37.94(12)
C19 Fe1 C18 C14 -47.7(3)
C16 Fe1 C18 C14 81.70(13)
C17 Fe1 C18 C14 118.71(18)
C14 C18 C17 C16 -1.2(2)
Fe1 C18 C17 C16 58.80(15)
C14 C18 C17 Fe1 -59.96(14)
C18 Fe1 C17 C16 -120.06(19)
C22 Fe1 C17 C16 161.32(13)
C21 Fe1 C17 C16 119.54(14)
C20 Fe1 C17 C16 78.21(16)
C14 Fe1 C17 C16 -81.55(14)
C23 Fe1 C17 C16 -168.2(2)
C15 Fe1 C17 C16 -37.28(12)
C19 Fe1 C17 C16 46.3(3)
C22 Fe1 C17 C18 -78.63(15)
C21 Fe1 C17 C18 -120.41(14)
C20 Fe1 C17 C18 -161.74(13)
C14 Fe1 C17 C18 38.51(13)
C23 Fe1 C17 C18 -48.2(3)
C15 Fe1 C17 C18 82.78(14)
C19 Fe1 C17 C18 166.4(2)
C16 Fe1 C17 C18 120.06(19)
C18 C17 C16 C15 0.6(2)
Fe1 C17 C16 C15 58.80(14)
C18 C17 C16 Fe1 -58.23(14)
C18 Fe1 C16 C17 37.35(12)
C22 Fe1 C16 C17 -45.7(3)
C21 Fe1 C16 C17 -78.45(16)
C20 Fe1 C16 C17 -120.22(14)
C14 Fe1 C16 C17 82.05(14)
C23 Fe1 C16 C17 167.5(2)
C15 Fe1 C16 C17 120.16(18)
C19 Fe1 C16 C17 -161.96(13)
C18 Fe1 C16 C15 -82.81(14)
C22 Fe1 C16 C15 -165.8(2)
C21 Fe1 C16 C15 161.39(13)
C20 Fe1 C16 C15 119.61(14)
C14 Fe1 C16 C15 -38.11(12)
C23 Fe1 C16 C15 47.4(3)
C19 Fe1 C16 C15 77.88(16)
C17 Fe1 C16 C15 -120.16(18)
C17 C16 C15 C14 0.2(2)
Fe1 C16 C15 C14 59.28(14)
C17 C16 C15 Fe1 -59.03(15)
C13 C14 C15 C16 -175.0(2)
C18 C14 C15 C16 -0.9(2)
Fe1 C14 C15 C16 -59.51(14)
C13 C14 C15 Fe1 -115.4(2)
C18 C14 C15 Fe1 58.56(14)
C18 Fe1 C15 C16 80.74(13)
C22 Fe1 C15 C16 164.1(3)
C21 Fe1 C15 C16 -45.5(3)
C20 Fe1 C15 C16 -78.94(15)
C14 Fe1 C15 C16 119.01(18)
C23 Fe1 C15 C16 -162.33(13)
C19 Fe1 C15 C16 -121.18(14)
C17 Fe1 C15 C16 36.96(12)
C18 Fe1 C15 C14 -38.27(12)
C22 Fe1 C15 C14 45.1(3)
C21 Fe1 C15 C14 -164.5(2)
C20 Fe1 C15 C14 162.05(12)
C23 Fe1 C15 C14 78.66(15)
C19 Fe1 C15 C14 119.81(13)
C16 Fe1 C15 C14 -119.01(18)
C17 Fe1 C15 C14 -82.05(13)
C18 Fe1 C23 C19 162.74(13)
C22 Fe1 C23 C19 -120.3(2)
C21 Fe1 C23 C19 -82.04(15)
C20 Fe1 C23 C19 -38.30(14)
C14 Fe1 C23 C19 119.29(14)
C15 Fe1 C23 C19 76.48(16)
C16 Fe1 C23 C19 41.0(3)
C17 Fe1 C23 C19 -161.7(2)
C18 Fe1 C23 C22 -76.96(16)
C21 Fe1 C23 C22 38.26(14)
C20 Fe1 C23 C22 82.00(15)
C14 Fe1 C23 C22 -120.41(15)
C15 Fe1 C23 C22 -163.22(14)
C19 Fe1 C23 C22 120.3(2)
C16 Fe1 C23 C22 161.3(2)
C17 Fe1 C23 C22 -41.4(3)
C19 C23 C22 C21 -0.8(3)
Fe1 C23 C22 C21 -59.78(15)
C19 C23 C22 Fe1 58.93(16)
C18 Fe1 C22 C21 -120.17(15)
C20 Fe1 C22 C21 37.53(14)
C14 Fe1 C22 C21 -162.82(14)
C23 Fe1 C22 C21 118.3(2)
C15 Fe1 C22 C21 163.2(2)
C19 Fe1 C22 C21 81.47(16)
C16 Fe1 C22 C21 -44.9(3)
C17 Fe1 C22 C21 -78.14(17)
C18 Fe1 C22 C23 121.53(14)
C21 Fe1 C22 C23 -118.3(2)
C20 Fe1 C22 C23 -80.77(15)
C14 Fe1 C22 C23 78.89(17)
C15 Fe1 C22 C23 44.9(3)
C19 Fe1 C22 C23 -36.83(14)
C16 Fe1 C22 C23 -163.2(2)
C17 Fe1 C22 C23 163.56(14)
C23 C22 C21 C20 0.4(3)
Fe1 C22 C21 C20 -59.63(16)
C23 C22 C21 Fe1 60.03(16)
C18 Fe1 C21 C20 -162.58(13)
C22 Fe1 C21 C20 119.2(2)
C14 Fe1 C21 C20 164.3(2)
C23 Fe1 C21 C20 81.11(15)
C15 Fe1 C21 C20 -46.0(3)
C19 Fe1 C21 C20 37.67(13)
C16 Fe1 C21 C20 -79.20(16)
C17 Fe1 C21 C20 -120.74(14)
C18 Fe1 C21 C22 78.27(16)
C20 Fe1 C21 C22 -119.2(2)
C14 Fe1 C21 C22 45.1(3)
C23 Fe1 C21 C22 -38.04(14)
C15 Fe1 C21 C22 -165.1(2)
C19 Fe1 C21 C22 -81.48(15)
C16 Fe1 C21 C22 161.64(14)
C17 Fe1 C21 C22 120.11(15)
C22 C21 C20 C19 0.2(3)
Fe1 C21 C20 C19 -59.41(15)
C22 C21 C20 Fe1 59.60(16)
C18 Fe1 C20 C21 43.5(3)
C22 Fe1 C20 C21 -37.80(13)
C14 Fe1 C20 C21 -165.0(2)
C23 Fe1 C20 C21 -81.56(15)
C15 Fe1 C20 C21 161.15(13)
C19 Fe1 C20 C21 -119.4(2)
C16 Fe1 C20 C21 119.03(14)
C17 Fe1 C20 C21 77.42(16)
C18 Fe1 C20 C19 162.9(2)
C22 Fe1 C20 C19 81.59(15)
C21 Fe1 C20 C19 119.4(2)
C14 Fe1 C20 C19 -45.6(3)
C23 Fe1 C20 C19 37.83(14)
C15 Fe1 C20 C19 -79.46(16)
C16 Fe1 C20 C19 -121.58(14)
C17 Fe1 C20 C19 -163.19(14)
C22 C23 C19 C20 1.0(2)
Fe1 C23 C19 C20 59.82(15)
C22 C23 C19 Fe1 -58.86(16)
C21 C20 C19 C23 -0.7(3)
Fe1 C20 C19 C23 -60.13(15)
C21 C20 C19 Fe1 59.42(16)
C18 Fe1 C19 C23 -44.1(3)
C22 Fe1 C19 C23 37.05(13)
C21 Fe1 C19 C23 80.97(15)
C20 Fe1 C19 C23 118.4(2)
C14 Fe1 C19 C23 -79.67(16)
C15 Fe1 C19 C23 -122.38(14)
C16 Fe1 C19 C23 -164.40(13)
C17 Fe1 C19 C23 161.4(2)
C18 Fe1 C19 C20 -162.4(2)
C22 Fe1 C19 C20 -81.31(15)
C21 Fe1 C19 C20 -37.40(14)
C14 Fe1 C19 C20 161.97(13)
C23 Fe1 C19 C20 -118.4(2)
C15 Fe1 C19 C20 119.26(14)
C16 Fe1 C19 C20 77.24(17)
C17 Fe1 C19 C20 43.1(3)
C15 C14 C13 C12 -13.1(4)
C18 C14 C13 C12 173.9(2)
Fe1 C14 C13 C12 -101.0(2)
C14 C13 C12 C11 179.3(2)
C13 C12 C11 C10 177.8(2)
C12 C11 C10 C9 -179.6(2)
C11 C10 C9 C1 178.1(2)
C10 C9 C1 C2 179.5(2)
C10 C9 C1 S1 -1.9(3)
O2 S1 C1 C9 57.8(2)
O1 S1 C1 C9 -75.45(19)
C8 S1 C1 C9 171.84(18)
O2 S1 C1 C2 -123.28(15)
O1 S1 C1 C2 103.43(15)
C8 S1 C1 C2 -9.29(16)
C9 C1 C2 C24 13.9(4)
S1 C1 C2 C24 -164.83(17)
C9 C1 C2 C3 -169.0(2)
S1 C1 C2 C3 12.3(2)
C24 C2 C3 C8 167.2(2)
C1 C2 C3 C8 -10.0(2)
C24 C2 C3 C4 -12.6(3)
C1 C2 C3 C4 170.2(2)
C8 C3 C4 C5 -0.4(3)
C2 C3 C4 C5 179.3(2)
C3 C4 C5 C6 -1.2(3)
C4 C5 C6 C7 1.0(4)
C5 C6 C7 C8 0.8(3)
C6 C7 C8 C3 -2.5(3)
C6 C7 C8 S1 177.08(17)
C4 C3 C8 C7 2.3(3)
C2 C3 C8 C7 -177.5(2)
C4 C3 C8 S1 -177.33(15)
C2 C3 C8 S1 2.9(2)
O2 S1 C8 C7 -60.0(2)
O1 S1 C8 C7 71.0(2)
C1 S1 C8 C7 -175.9(2)
O2 S1 C8 C3 119.63(16)
O1 S1 C8 C3 -109.38(16)
C1 S1 C8 C3 3.68(17)
C1 C2 C24 C25 2.2(3)
C3 C2 C24 C25 -174.6(2)
C1 C2 C24 C26 175.9(2)
C3 C2 C24 C26 -0.9(3)
